data_7709195
loop_
_publ_author_name
'Amiri Rudbari, Hadi'
'Saadati, Arezoo'
'Ariaeefar, Mahnaz'
'Blacque, Olivier'
'Correia, Isabel'
'Islam, Mohammad Khairul'
'Woschko, Dennis'
'Janiak, Christoph'
'Enamullah, Mohammed'

_publ_section_title
;
 Pseudotetrahedral Zn(II)-(R or S)-dihalogen-salicylaldiminato complexes
 with \L- or \D-chirality induction at-metal
;
_journal_name_full 'Dalton Transactions'
_journal_paper_doi 10.1039/D1DT04220C
_journal_year 2022
_chemical_absolute_configuration ad
_chemical_formula_moiety 'C30 H24 Cl4 N2 O2 Zn'
_chemical_formula_sum 'C30 H24 Cl4 N2 O2 Zn'
_chemical_formula_weight 651.68
_space_group_crystal_system monoclinic
_space_group_IT_number 5
_space_group_name_Hall 'I 2y'
_space_group_name_H-M_alt 'I 1 2 1'
_atom_sites_solution_hydrogens geom
_atom_sites_solution_primary dual
_audit_creation_date 2019-12-04
_audit_creation_method
;
Olex2 1.2
(compiled 2018.05.29 svn.r3508 for OlexSys, GUI svn.r5506)
;
_audit_update_record
;
2020-05-02 deposited with the CCDC.	2021-12-28 downloaded from the CCDC.
;
_cell_angle_alpha 90
_cell_angle_beta 106.5627(13)
_cell_angle_gamma 90
_cell_formula_units_Z 2
_cell_length_a 10.08126(12)
_cell_length_b 10.86962(12)
_cell_length_c 12.76560(16)
_cell_measurement_reflns_used 18826
_cell_measurement_temperature 160(1)
_cell_measurement_theta_max 32.0700
_cell_measurement_theta_min 2.8130
_cell_volume 1340.81(3)
_computing_cell_refinement 'CrysAlisPro 1.171.40.53 (Rigaku OD, 2019)'
_computing_data_collection 'CrysAlisPro 1.171.40.53 (Rigaku OD, 2019)'
_computing_data_reduction 'CrysAlisPro 1.171.40.53 (Rigaku OD, 2019)'
_computing_molecular_graphics 'Olex2 (Dolomanov et al., 2009)'
_computing_publication_material 'Olex2 (Dolomanov et al., 2009)'
_computing_structure_refinement 'ShelXL (Sheldrick, 2015b)'
_computing_structure_solution 'ShelXT (Sheldrick, 2015a)'
_diffrn_ambient_environment N~2~
_diffrn_ambient_temperature 160(1)
_diffrn_detector 'CCD plate'
_diffrn_detector_area_resol_mean 5.8140
_diffrn_detector_type 'Pilatus 200K'
_diffrn_measured_fraction_theta_full 0.999
_diffrn_measured_fraction_theta_max 1.000
_diffrn_measurement_details
;
List of Runs (angles in degrees, time in seconds):

  # Type    Start    End  Width  t~exp~   \w     \q     \k     \f   Frames
#--------------------------------------------------------------------------
  1  \w    -70.00   5.00   0.50   12.00    --   26.33 -19.00   0.00  150
  2  \w    -27.00  31.00   0.50   12.00    --  -27.27 -99.00 -90.00  116
  3  \w    -58.00  44.00   0.50   12.00    --   26.33 -57.00   0.00  204
  4  \w    -21.00 111.00   0.50   12.00    --   26.33  57.00-120.00  264
  5  \w     38.00 115.00   0.50   12.00    --   26.33 178.00 -90.00  154
  6  \w    -44.00  27.00   0.50   12.00    --  -27.27 -92.00  86.00  142
  7  \w    -58.00  44.00   0.50   12.00    --   26.33 -57.00 -90.00  204
  8  \w    -22.00 115.00   0.50   12.00    --   26.33  77.00  30.00  274
  9  \w     58.00 113.00   0.50   12.00    --   26.33 144.00  80.00  110
 10  \w     38.00 115.00   0.50   12.00    --   26.33 178.00 150.00  154
 11  \w    -22.00 115.00   0.50   12.00    --   26.33  77.00-120.00  274
 12  \w    -70.00   5.00   0.50   12.00    --   26.33 -19.00 -60.00  150
 13  \w    -65.00  62.00   0.50   12.00    --  -27.27  38.00-180.00  254
 14  \w    -65.00  22.00   0.50   12.00    --   26.33 -38.00-150.00  174
 15  \w    -70.00   5.00   0.50   12.00    --   26.33 -19.00 120.00  150
 16  \w   -128.00 -59.00   0.50   12.00    --  -27.27-178.00  90.00  138
 17  \w   -118.00 -76.00   0.50   12.00    --  -27.27 -38.00   0.00   84
 18  \w   -127.00 -57.00   0.50   12.00    --  -27.27 178.00 -60.00  140
;
_diffrn_measurement_device 'four-circle diffractometer'
_diffrn_measurement_device_type 'XtaLAB Synergy, Dualflex, Pilatus 200K'
_diffrn_measurement_method '\w scans'
_diffrn_orient_matrix_type 'CrysAlisPro convention (1999,Acta A55,543-557)'
_diffrn_orient_matrix_UB_11 0.0398164000
_diffrn_orient_matrix_UB_12 0.0383939000
_diffrn_orient_matrix_UB_13 0.0422783000
_diffrn_orient_matrix_UB_21 -0.0248252000
_diffrn_orient_matrix_UB_22 0.0525948000
_diffrn_orient_matrix_UB_23 -0.0325782000
_diffrn_orient_matrix_UB_31 -0.0564808000
_diffrn_orient_matrix_UB_32 0.0039966000
_diffrn_orient_matrix_UB_33 0.0226172000
_diffrn_radiation_monochromator mirror
_diffrn_radiation_probe x-ray
_diffrn_radiation_type MoK\a
_diffrn_radiation_wavelength 0.71073
_diffrn_reflns_av_R_equivalents 0.0211
_diffrn_reflns_av_unetI/netI 0.0133
_diffrn_reflns_Laue_measured_fraction_full 0.999
_diffrn_reflns_Laue_measured_fraction_max 1.000
_diffrn_reflns_limit_h_max 14
_diffrn_reflns_limit_h_min -14
_diffrn_reflns_limit_k_max 15
_diffrn_reflns_limit_k_min -15
_diffrn_reflns_limit_l_max 18
_diffrn_reflns_limit_l_min -18
_diffrn_reflns_number 20946
_diffrn_reflns_point_group_measured_fraction_full 1.000
_diffrn_reflns_point_group_measured_fraction_max 1.000
_diffrn_reflns_theta_full 25.242
_diffrn_reflns_theta_max 30.506
_diffrn_reflns_theta_min 2.506
_diffrn_source 'micro-focus sealed X-ray tube'
_diffrn_source_type 'PhotonJet (Mo) X-ray Source'
_exptl_absorpt_coefficient_mu 1.348
_exptl_absorpt_correction_T_max 0.906
_exptl_absorpt_correction_T_min 0.761
_exptl_absorpt_correction_type analytical
_exptl_absorpt_process_details
;
CrysAlisPro 1.171.40.53 (Rigaku Oxford Diffraction, 2019)
Analytical numeric absorption correction using a multifaceted crystal
model based on expressions derived by R.C. Clark & J.S. Reid.
(Clark, R. C. & Reid, J. S. (1995). Acta Cryst. A51, 887-897)
Empirical absorption correction using spherical harmonics,
 implemented in SCALE3 ABSPACK scaling algorithm.
;
_exptl_crystal_colour yellow
_exptl_crystal_density_diffrn 1.614
_exptl_crystal_description block
_exptl_crystal_F_000 664
_exptl_crystal_size_max 0.26
_exptl_crystal_size_mid 0.12
_exptl_crystal_size_min 0.09
_refine_diff_density_max 0.498
_refine_diff_density_min -0.176
_refine_diff_density_rms 0.047
_refine_ls_abs_structure_details
;
 Flack x determined using 1895 quotients [(I+)-(I-)]/[(I+)+(I-)]
 (Parsons, Flack and Wagner, Acta Cryst. B69 (2013) 249-259).
;
_refine_ls_abs_structure_Flack -0.004(3)
_refine_ls_extinction_method none
_refine_ls_goodness_of_fit_ref 1.066
_refine_ls_hydrogen_treatment constr
_refine_ls_matrix_type full
_refine_ls_number_parameters 178
_refine_ls_number_reflns 4106
_refine_ls_number_restraints 1
_refine_ls_restrained_S_all 1.066
_refine_ls_R_factor_all 0.0192
_refine_ls_R_factor_gt 0.0189
_refine_ls_shift/su_max 0.001
_refine_ls_shift/su_mean 0.000
_refine_ls_structure_factor_coef Fsqd
_refine_ls_weighting_details 'w=1/[\s^2^(Fo^2^)+(0.0345P)^2^+0.2485P] where P=(Fo^2^+2Fc^2^)/3'
_refine_ls_weighting_scheme calc
_refine_ls_wR_factor_gt 0.0511
_refine_ls_wR_factor_ref 0.0512
_reflns_Friedel_coverage 0.909
_reflns_Friedel_fraction_full 1.000
_reflns_Friedel_fraction_max 1.000
_reflns_number_gt 4059
_reflns_number_total 4106
_reflns_threshold_expression 'I > 2\s(I)'
_cod_data_source_file d1dt04220c2.cif
_cod_data_source_block hadi2711
_cod_database_code 7709195
_shelx_shelxl_version_number 2018/3
_chemical_oxdiff_usercomment 'sample R'
_shelx_space_group_comment
;
The symmetry employed for this shelxl refinement is uniquely defined
by the following loop, which should always be used as a source of
symmetry information in preference to the above space-group names.
They are only intended as comments.
;
_shelx_estimated_absorpt_t_max 0.888
_shelx_estimated_absorpt_t_min 0.721
_olex2_refinement_description
;
1. Fixed Uiso
 At 1.2 times of:
  All C(H) groups
 At 1.5 times of:
  All C(H,H,H) groups
2.a Ternary CH refined with riding coordinates:
 C8(H8)
2.b Aromatic/amide H refined with riding coordinates:
 C3(H3), C5(H5), C7(H7), C10(H10), C11(H11), C12(H12), C13(H13), C14(H14)
2.c Idealised Me refined as rotating group:
 C15(H15A,H15B,H15C)
;

loop_
_space_group_symop_operation_xyz
'x, y, z'
'-x, y, -z'
'x+1/2, y+1/2, z+1/2'
'-x+1/2, y+1/2, -z+1/2'

loop_
_atom_site_label
_atom_site_type_symbol
_atom_site_fract_x
_atom_site_fract_y
_atom_site_fract_z
_atom_site_U_iso_or_equiv
_atom_site_adp_type
_atom_site_occupancy
_atom_site_site_symmetry_order
_atom_site_calc_flag
_atom_site_refinement_flags_posn
_atom_site_refinement_flags_adp
_atom_site_refinement_flags_occupancy
_atom_site_disorder_assembly
_atom_site_disorder_group
C1 C 0.60377(15) 0.62766(15) 0.73065(12) 0.0185(3) Uani 1 1 d . . . . .
C2 C 0.58476(17) 0.65989(17) 0.83326(13) 0.0207(3) Uani 1 1 d . . . . .
C3 C 0.65378(17) 0.60412(19) 0.93058(13) 0.0236(3) Uani 1 1 d . . . . .
H3 H 0.637653 0.629159 0.997200 0.028 Uiso 1 1 calc R . . . .
C4 C 0.74765(18) 0.51031(17) 0.92937(14) 0.0237(3) Uani 1 1 d . . . . .
C5 C 0.77277(17) 0.47549(16) 0.83348(13) 0.0219(3) Uani 1 1 d . . . . .
H5 H 0.837986 0.412223 0.834044 0.026 Uiso 1 1 calc R . . . .
C6 C 0.70259(16) 0.53284(15) 0.73423(13) 0.0191(3) Uani 1 1 d . . . . .
C7 C 0.74354(16) 0.49383(15) 0.63964(13) 0.0197(3) Uani 1 1 d . . . . .
H7 H 0.822782 0.442334 0.653226 0.024 Uiso 1 1 calc R . . . .
C8 C 0.75542(16) 0.48144(16) 0.45769(13) 0.0213(3) Uani 1 1 d . . . . .
H8 H 0.836805 0.429726 0.496065 0.026 Uiso 1 1 calc R . . . .
C9 C 0.65803(17) 0.40307(15) 0.37105(14) 0.0206(3) Uani 1 1 d . . . . .
C10 C 0.5928(2) 0.30392(18) 0.40510(16) 0.0287(4) Uani 1 1 d . . . . .
H10 H 0.610693 0.287469 0.480945 0.034 Uiso 1 1 calc R . . . .
C11 C 0.5025(2) 0.2292(2) 0.32982(19) 0.0357(4) Uani 1 1 d . . . . .
H11 H 0.457884 0.162606 0.354103 0.043 Uiso 1 1 calc R . . . .
C12 C 0.4771(2) 0.2516(2) 0.21898(18) 0.0350(4) Uani 1 1 d . . . . .
H12 H 0.413781 0.201382 0.167104 0.042 Uiso 1 1 calc R . . . .
C13 C 0.5442(2) 0.34727(19) 0.18442(16) 0.0300(4) Uani 1 1 d . . . . .
H13 H 0.528941 0.361330 0.108448 0.036 Uiso 1 1 calc R . . . .
C14 C 0.63411(19) 0.42330(17) 0.25999(14) 0.0244(3) Uani 1 1 d . . . . .
H14 H 0.679264 0.489318 0.235377 0.029 Uiso 1 1 calc R . . . .
C15 C 0.80886(19) 0.5957(2) 0.41361(15) 0.0292(4) Uani 1 1 d . . . . .
H15A H 0.730613 0.648371 0.376577 0.044 Uiso 1 1 calc GR . . . .
H15B H 0.859170 0.571163 0.361651 0.044 Uiso 1 1 calc GR . . . .
H15C H 0.871147 0.641167 0.474260 0.044 Uiso 1 1 calc GR . . . .
Cl1 Cl 0.45933(4) 0.76988(4) 0.83272(3) 0.02622(9) Uani 1 1 d . . . . .
Cl2 Cl 0.82945(5) 0.43316(5) 1.04970(4) 0.03437(11) Uani 1 1 d . . . . .
N1 N 0.68443(14) 0.52122(13) 0.53928(11) 0.0192(2) Uani 1 1 d . . . . .
O1 O 0.53374(13) 0.68435(11) 0.64268(10) 0.0218(2) Uani 1 1 d . . . . .
Zn1 Zn 0.500000 0.61154(2) 0.500000 0.01853(7) Uani 1 2 d S T P . .

loop_
_atom_site_aniso_label
_atom_site_aniso_U_11
_atom_site_aniso_U_22
_atom_site_aniso_U_33
_atom_site_aniso_U_23
_atom_site_aniso_U_13
_atom_site_aniso_U_12
C1 0.0191(6) 0.0209(7) 0.0158(6) -0.0015(5) 0.0054(5) -0.0020(5)
C2 0.0221(7) 0.0238(7) 0.0174(7) -0.0022(6) 0.0076(5) -0.0003(6)
C3 0.0251(6) 0.0308(8) 0.0158(6) -0.0005(7) 0.0073(5) -0.0024(7)
C4 0.0233(7) 0.0313(8) 0.0156(7) 0.0046(6) 0.0040(6) -0.0011(6)
C5 0.0207(6) 0.0258(7) 0.0187(7) 0.0024(6) 0.0048(5) 0.0003(6)
C6 0.0191(6) 0.0228(7) 0.0156(7) 0.0001(5) 0.0050(5) -0.0005(5)
C7 0.0188(6) 0.0218(7) 0.0193(7) -0.0009(5) 0.0065(5) 0.0004(5)
C8 0.0186(6) 0.0292(8) 0.0176(7) -0.0017(6) 0.0077(5) 0.0014(6)
C9 0.0216(7) 0.0224(7) 0.0194(7) -0.0024(5) 0.0084(6) 0.0027(5)
C10 0.0373(10) 0.0260(8) 0.0253(8) -0.0002(6) 0.0131(7) -0.0026(7)
C11 0.0435(11) 0.0286(8) 0.0383(11) -0.0066(8) 0.0171(9) -0.0097(8)
C12 0.0384(10) 0.0325(10) 0.0338(10) -0.0148(8) 0.0097(8) -0.0038(8)
C13 0.0348(9) 0.0350(9) 0.0207(8) -0.0070(7) 0.0086(7) 0.0041(8)
C14 0.0282(8) 0.0264(8) 0.0205(7) -0.0009(6) 0.0099(6) 0.0031(6)
C15 0.0274(7) 0.0367(10) 0.0272(8) -0.0047(7) 0.0137(6) -0.0101(7)
Cl1 0.02823(19) 0.0291(2) 0.02365(18) -0.00392(15) 0.01109(15) 0.00376(16)
Cl2 0.0354(2) 0.0471(3) 0.01954(19) 0.01114(18) 0.00604(16) 0.0049(2)
N1 0.0188(6) 0.0229(6) 0.0171(6) -0.0017(5) 0.0072(5) -0.0004(5)
O1 0.0252(5) 0.0238(5) 0.0160(5) 0.0004(4) 0.0053(4) 0.0042(4)
Zn1 0.01700(11) 0.02423(12) 0.01434(11) 0.000 0.00445(8) 0.000

loop_
_atom_type_symbol
_atom_type_description
_atom_type_scat_dispersion_real
_atom_type_scat_dispersion_imag
_atom_type_scat_source
C C 0.0033 0.0016 'International Tables Vol C Tables 4.2.6.8 and 6.1.1.4'
H H 0.0000 0.0000 'International Tables Vol C Tables 4.2.6.8 and 6.1.1.4'
Cl Cl 0.1484 0.1585 'International Tables Vol C Tables 4.2.6.8 and 6.1.1.4'
N N 0.0061 0.0033 'International Tables Vol C Tables 4.2.6.8 and 6.1.1.4'
O O 0.0106 0.0060 'International Tables Vol C Tables 4.2.6.8 and 6.1.1.4'
Zn Zn 0.2839 1.4301 'International Tables Vol C Tables 4.2.6.8 and 6.1.1.4'

loop_
_exptl_crystal_face_index_h
_exptl_crystal_face_index_k
_exptl_crystal_face_index_l
_exptl_crystal_face_perp_dist
1 0 1 0.0562
-1 0 -1 0.0422
-1 0 1 0.0439
1 0 -1 0.0439
3 -5 0 0.1042
0 1 1 0.0937
0 -5 -2 0.1215
1 5 -2 0.1116
-5 5 3 0.0821
5 2 0 0.0821
-5 3 1 0.0668
0 4 -5 0.0963

loop_
_geom_angle_atom_site_label_1
_geom_angle_atom_site_label_2
_geom_angle_atom_site_label_3
_geom_angle
_geom_angle_site_symmetry_1
_geom_angle_site_symmetry_3
_geom_angle_publ_flag
C2 C1 C6 115.19(14) . . ?
O1 C1 C2 119.82(14) . . ?
O1 C1 C6 124.99(14) . . ?
C1 C2 Cl1 117.06(12) . . ?
C3 C2 C1 123.79(15) . . ?
C3 C2 Cl1 119.03(13) . . ?
C2 C3 H3 120.6 . . ?
C2 C3 C4 118.76(15) . . ?
C4 C3 H3 120.6 . . ?
C3 C4 Cl2 119.71(13) . . ?
C5 C4 C3 120.67(15) . . ?
C5 C4 Cl2 119.58(14) . . ?
C4 C5 H5 119.8 . . ?
C4 C5 C6 120.49(16) . . ?
C6 C5 H5 119.8 . . ?
C1 C6 C7 123.26(14) . . ?
C5 C6 C1 121.09(14) . . ?
C5 C6 C7 115.56(15) . . ?
C6 C7 H7 116.5 . . ?
N1 C7 C6 127.08(15) . . ?
N1 C7 H7 116.5 . . ?
C9 C8 H8 108.2 . . ?
C9 C8 C15 114.37(14) . . ?
C15 C8 H8 108.2 . . ?
N1 C8 H8 108.2 . . ?
N1 C8 C9 109.51(13) . . ?
N1 C8 C15 108.24(14) . . ?
C10 C9 C8 118.17(15) . . ?
C14 C9 C8 123.04(16) . . ?
C14 C9 C10 118.76(16) . . ?
C9 C10 H10 119.6 . . ?
C11 C10 C9 120.83(18) . . ?
C11 C10 H10 119.6 . . ?
C10 C11 H11 120.0 . . ?
C10 C11 C12 120.01(19) . . ?
C12 C11 H11 120.0 . . ?
C11 C12 H12 120.2 . . ?
C13 C12 C11 119.58(19) . . ?
C13 C12 H12 120.2 . . ?
C12 C13 H13 119.7 . . ?
C12 C13 C14 120.51(18) . . ?
C14 C13 H13 119.7 . . ?
C9 C14 C13 120.26(18) . . ?
C9 C14 H14 119.9 . . ?
C13 C14 H14 119.9 . . ?
C8 C15 H15A 109.5 . . ?
C8 C15 H15B 109.5 . . ?
C8 C15 H15C 109.5 . . ?
H15A C15 H15B 109.5 . . ?
H15A C15 H15C 109.5 . . ?
H15B C15 H15C 109.5 . . ?
C7 N1 C8 116.89(14) . . ?
C7 N1 Zn1 119.29(11) . . ?
C8 N1 Zn1 123.81(10) . . ?
C1 O1 Zn1 121.93(11) . . ?
N1 Zn1 N1 122.31(8) . 2_656 ?
O1 Zn1 N1 93.59(5) . . ?
O1 Zn1 N1 93.59(5) 2_656 2_656 ?
O1 Zn1 N1 109.51(5) . 2_656 ?
O1 Zn1 N1 109.52(5) 2_656 . ?
O1 Zn1 O1 131.45(7) 2_656 . ?

loop_
_geom_bond_atom_site_label_1
_geom_bond_atom_site_label_2
_geom_bond_distance
_geom_bond_site_symmetry_2
_geom_bond_publ_flag
C1 C2 1.421(2) . ?
C1 C6 1.425(2) . ?
C1 O1 1.2989(19) . ?
C2 C3 1.379(2) . ?
C2 Cl1 1.7388(18) . ?
C3 H3 0.9500 . ?
C3 C4 1.394(3) . ?
C4 C5 1.372(2) . ?
C4 Cl2 1.7380(17) . ?
C5 H5 0.9500 . ?
C5 C6 1.408(2) . ?
C6 C7 1.447(2) . ?
C7 H7 0.9500 . ?
C7 N1 1.285(2) . ?
C8 H8 1.0000 . ?
C8 C9 1.515(2) . ?
C8 C15 1.524(3) . ?
C8 N1 1.486(2) . ?
C9 C10 1.395(2) . ?
C9 C14 1.386(2) . ?
C10 H10 0.9500 . ?
C10 C11 1.383(3) . ?
C11 H11 0.9500 . ?
C11 C12 1.386(3) . ?
C12 H12 0.9500 . ?
C12 C13 1.380(3) . ?
C13 H13 0.9500 . ?
C13 C14 1.392(3) . ?
C14 H14 0.9500 . ?
C15 H15A 0.9800 . ?
C15 H15B 0.9800 . ?
C15 H15C 0.9800 . ?
N1 Zn1 2.0348(13) . ?
O1 Zn1 1.9251(12) . ?

loop_
_geom_torsion_atom_site_label_1
_geom_torsion_atom_site_label_2
_geom_torsion_atom_site_label_3
_geom_torsion_atom_site_label_4
_geom_torsion
_geom_torsion_site_symmetry_1
_geom_torsion_site_symmetry_2
_geom_torsion_site_symmetry_3
_geom_torsion_site_symmetry_4
_geom_torsion_publ_flag
C1 C2 C3 C4 -0.2(3) . . . . ?
C1 C6 C7 N1 -12.3(3) . . . . ?
C2 C1 C6 C5 1.1(2) . . . . ?
C2 C1 C6 C7 -175.29(15) . . . . ?
C2 C1 O1 Zn1 -156.80(12) . . . . ?
C2 C3 C4 C5 1.1(3) . . . . ?
C2 C3 C4 Cl2 -176.74(13) . . . . ?
C3 C4 C5 C6 -0.9(3) . . . . ?
C4 C5 C6 C1 -0.3(2) . . . . ?
C4 C5 C6 C7 176.40(16) . . . . ?
C5 C6 C7 N1 171.10(16) . . . . ?
C6 C1 C2 C3 -0.9(2) . . . . ?
C6 C1 C2 Cl1 -176.99(12) . . . . ?
C6 C1 O1 Zn1 23.6(2) . . . . ?
C6 C7 N1 C8 173.23(16) . . . . ?
C6 C7 N1 Zn1 -8.1(2) . . . . ?
C8 C9 C10 C11 179.81(19) . . . . ?
C8 C9 C14 C13 179.45(16) . . . . ?
C9 C8 N1 C7 123.73(16) . . . . ?
C9 C8 N1 Zn1 -54.85(17) . . . . ?
C9 C10 C11 C12 0.8(3) . . . . ?
C10 C9 C14 C13 1.4(3) . . . . ?
C10 C11 C12 C13 1.1(3) . . . . ?
C11 C12 C13 C14 -1.8(3) . . . . ?
C12 C13 C14 C9 0.5(3) . . . . ?
C14 C9 C10 C11 -2.0(3) . . . . ?
C15 C8 C9 C10 -173.37(15) . . . . ?
C15 C8 C9 C14 8.6(2) . . . . ?
C15 C8 N1 C7 -110.98(17) . . . . ?
C15 C8 N1 Zn1 70.45(16) . . . . ?
Cl1 C2 C3 C4 175.83(14) . . . . ?
Cl2 C4 C5 C6 176.96(13) . . . . ?
N1 C8 C9 C10 -51.7(2) . . . . ?
N1 C8 C9 C14 130.23(16) . . . . ?
O1 C1 C2 C3 179.51(16) . . . . ?
O1 C1 C2 Cl1 3.4(2) . . . . ?
O1 C1 C6 C5 -179.32(15) . . . . ?
O1 C1 C6 C7 4.3(2) . . . . ?
